data_4321004
loop_
_publ_author_name
'Yan Ding'
'Shan-Ming Kuang'
'Michael J. Siwajek'
'Phillip E. Fanwick'
'Richard A. Walton'

_publ_contact_author_address
;    Department of Chemistry
     Purdue University
     W. Lafayette
     IN 47907
     USA
;
_publ_contact_author_email fanwick@.xray.chem.purdue.edu
_publ_contact_author_fax 1(765)4940239
_publ_contact_author_name 'Phillip E. Fanwick'
_publ_contact_author_phone 1(765)4944572
_publ_section_title
;
 Reactions of the Dirhenium(II) Complexes Re2X4(\m-dppm)2 (X = Cl, Br;
 dppm = Ph2PCH2PPh2) with Isocyanides. 21.1A Comparison with the Complexes
 Re2Cl4(\m-dppE)2 and Re2Cl4(\m-dcpm)2 (dppE = Ph2PC(CH2)PPh2; dcpm =
 Cy2PCH2PCy2) and the Structural Characterization of Complexes of the
 Types Re2Cl4(\m-LL)2(CNR), Re2Cl4(\m-LL)2(CNR)2, and
 [Re2Cl3(\m-LL)2(CNR)3]+ (LL = dppm, dppE, dcpm; R =t-Bu, Xyl)
;
_journal_name_full 'Inorganic Chemistry'
_journal_page_first 2676
_journal_page_last 2683
_journal_paper_doi 10.1021/ic000064a
_journal_volume 39
_journal_year 2000
_chemical_formula_sum 'C67 H71 Cl4 N3 P4 Re2'
_chemical_formula_weight 1556.44
_chemical_name_systematic
; 
 ? 
;
_space_group_IT_number 2
_symmetry_cell_setting triclinic
_symmetry_space_group_name_Hall '-P 1'
_symmetry_space_group_name_H-M 'P -1'
_atom_sites_solution_hydrogens geom
_atom_sites_solution_primary direct
_atom_sites_solution_secondary difmap
_audit_creation_method SHELXL
_cell_angle_alpha 97.13(3)
_cell_angle_beta 108.39(3)
_cell_angle_gamma 90.07(3)
_cell_formula_units_Z 2
_cell_length_a 12.679(3)
_cell_length_b 14.422(3)
_cell_length_c 19.997(4)
_cell_measurement_temperature 293(2)
_cell_volume 3439.8(14)
_computing_structure_refinement 'SHELXL-93 (Sheldrick, 1993)'
_computing_structure_solution 'SHELXS-86 (Sheldrick, 1990)'
_diffrn_ambient_temperature 293(2)
_diffrn_radiation_monochromator graphite
_diffrn_radiation_source 'fine-focus sealed tube'
_diffrn_radiation_type MoK\a
_diffrn_radiation_wavelength 0.71073
_diffrn_reflns_av_R_equivalents 0.1052
_diffrn_reflns_av_sigmaI/netI 0.0950
_diffrn_reflns_limit_h_max 15
_diffrn_reflns_limit_h_min 0
_diffrn_reflns_limit_k_max 17
_diffrn_reflns_limit_k_min -17
_diffrn_reflns_limit_l_max 22
_diffrn_reflns_limit_l_min -7
_diffrn_reflns_number 4920
_diffrn_reflns_theta_max 25.00
_diffrn_reflns_theta_min 15.00
_exptl_absorpt_coefficient_mu 3.806
_exptl_absorpt_correction_type psi-scan
_exptl_crystal_colour pale-green
_exptl_crystal_density_diffrn 1.608
_exptl_crystal_description prism
_exptl_crystal_F_000 1544
_exptl_crystal_size_max 0.23
_exptl_crystal_size_mid 0.16
_exptl_crystal_size_min 0.13
_refine_diff_density_max 0.493
_refine_diff_density_min -0.428
_refine_diff_density_rms 0.068
_refine_ls_extinction_method none
_refine_ls_goodness_of_fit_all 1.026
_refine_ls_goodness_of_fit_obs 1.115
_refine_ls_matrix_type full
_refine_ls_number_parameters 721
_refine_ls_number_reflns 4913
_refine_ls_number_restraints 0
_refine_ls_restrained_S_all 1.026
_refine_ls_restrained_S_obs 1.115
_refine_ls_R_factor_all 0.0746
_refine_ls_R_factor_obs 0.0364
_refine_ls_shift/esd_max 0.001
_refine_ls_shift/esd_mean 0.000
_refine_ls_structure_factor_coef Fsqd
_refine_ls_weighting_details 'w=1/[\s^2^(Fo^2^)+(0.0433P)^2^+5.3152P] where P=(Fo^2^+2Fc^2^)/3'
_refine_ls_weighting_scheme calc
_refine_ls_wR_factor_all 0.1070
_refine_ls_wR_factor_obs 0.0900
_reflns_number_observed 3551
_reflns_number_total 4913
_reflns_observed_criterion >2sigma(I)
_cod_data_source_file ic000064a_3.cif
_cod_data_source_block Compound6
_cod_depositor_comments
;
The following automatic conversions were performed:

'_refine_ls_weighting_scheme' value 'calc
w=1/[\s^2^(Fo^2^)+(0.0433P)^2^+5.3152P] where P=(Fo^2^+2Fc^2^)/3' was
changed to 'calc'. New tag '_refine_ls_weighting_details' was
created. The value of the new tag was set to
'w=1/[\s^2^(Fo^2^)+(0.0433P)^2^+5.3152P] where P=(Fo^2^+2Fc^2^)/3'.

Automatic conversion script
Id: cif_fix_values 3143 2015-03-26 13:38:13Z robertas 
;
_cod_original_cell_volume 3439.8(13)
_cod_database_code 4321004

loop_
_symmetry_equiv_pos_as_xyz
'x, y, z'
'-x, -y, -z'

loop_
_atom_site_aniso_label
_atom_site_aniso_U_11
_atom_site_aniso_U_22
_atom_site_aniso_U_33
_atom_site_aniso_U_23
_atom_site_aniso_U_13
_atom_site_aniso_U_12
Re1 0.0273(3) 0.0292(3) 0.0283(4) 0.0053(2) 0.0105(3) 0.0032(2)
Re2 0.0277(3) 0.0250(3) 0.0286(4) 0.0044(2) 0.0109(3) 0.0008(2)
Cl1 0.060(2) 0.064(2) 0.038(2) 0.001(2) 0.015(3) -0.011(2)
Cl2 0.0369(12) 0.0319(12) 0.046(2) 0.0082(13) 0.011(2) 0.0071(10)
Cl3 0.0441(14) 0.0422(14) 0.031(2) 0.0029(13) 0.010(2) -0.0026(12)
Cl4 0.076(2) 0.067(2) 0.116(6) 0.029(3) 0.038(4) 0.021(2)
P1 0.0276(12) 0.0366(14) 0.036(2) 0.0055(14) 0.010(2) 0.0005(11)
P2 0.0320(13) 0.0291(13) 0.034(2) 0.0064(13) 0.012(2) -0.0008(11)
P3 0.0333(12) 0.0298(13) 0.033(2) 0.0066(13) 0.015(2) 0.0028(11)
P4 0.0303(12) 0.0290(12) 0.032(2) 0.0022(13) 0.012(2) -0.0009(11)
N10 0.070(8) 0.044(6) 0.050(9) 0.021(7) 0.006(9) 0.025(6)
N20 0.062(6) 0.029(6) 0.049(9) 0.012(5) 0.019(9) -0.001(5)
N30 0.038(5) 0.033(5) 0.045(8) 0.001(5) 0.013(7) 0.011(4)
C10 0.033(5) 0.042(7) 0.044(10) 0.002(7) 0.014(8) 0.008(5)
C11 0.062(9) 0.069(10) 0.060(13) 0.039(11) 0.013(12) 0.026(9)
C12 0.103(17) 0.069(12) 0.133(29) 0.044(16) 0.021(22) 0.032(13)
C13 0.131(22) 0.084(16) 0.111(26) 0.055(17) 0.070(23) 0.077(17)
C14 0.107(19) 0.103(16) 0.051(13) 0.022(12) -0.006(17) 0.013(15)
C20 0.031(5) 0.033(6) 0.038(8) 0.005(5) 0.023(8) 0.001(4)
C21 0.087(12) 0.033(7) 0.055(13) 0.008(8) 0.020(16) 0.014(8)
C22 0.133(20) 0.045(8) 0.053(15) -0.004(9) 0.058(26) 0.006(12)
C23 0.077(10) 0.050(8) 0.076(16) 0.004(10) 0.031(16) -0.009(8)
C24 0.062(9) 0.061(9) 0.103(20) 0.039(11) 0.013(14) 0.019(8)
C30 0.040(6) 0.039(6) 0.025(8) 0.010(6) 0.017(8) -0.015(6)
C31 0.039(6) 0.046(7) 0.046(11) 0.005(8) 0.023(10) 0.009(6)
C32 0.055(8) 0.044(7) 0.078(17) 0.004(9) 0.042(14) 0.002(6)
C33 0.079(10) 0.048(8) 0.094(18) 0.032(11) 0.037(15) 0.026(8)
C34 0.067(9) 0.062(9) 0.041(12) -0.014(9) 0.034(13) 0.011(8)
C1B 0.029(6) 0.035(5) 0.044(10) 0.010(6) 0.007(9) -0.001(5)
C2B 0.035(6) 0.058(8) 0.060(13) 0.023(9) 0.022(10) 0.005(6)
C3B 0.036(6) 0.038(6) 0.046(12) 0.009(7) 0.020(10) -0.002(5)
C4B 0.039(7) 0.063(9) 0.067(16) 0.007(9) 0.005(12) -0.012(6)
C111 0.030(6) 0.057(8) 0.047(10) 0.010(7) 0.004(9) 0.008(6)
C112 0.052(7) 0.058(9) 0.058(12) 0.015(9) 0.032(11) 0.022(7)
C113 0.063(10) 0.067(11) 0.069(16) 0.036(11) 0.048(15) 0.017(9)
C114 0.049(10) 0.150(31) 0.137(30) 0.102(27) 0.031(15) 0.041(14)
C115 0.043(8) 0.119(20) 0.082(17) 0.040(14) -0.002(12) 0.012(10)
C116 0.054(9) 0.073(11) 0.060(13) 0.028(10) 0.002(12) -0.009(8)
C121 0.044(7) 0.043(7) 0.044(11) -0.012(8) -0.006(10) -0.004(6)
C122 0.059(9) 0.069(11) 0.075(17) -0.024(12) 0.019(14) -0.021(9)
C123 0.093(16) 0.082(14) 0.068(19) -0.022(14) 0.027(20) -0.026(13)
C124 0.062(10) 0.055(9) 0.089(21) -0.012(13) 0.008(16) -0.016(9)
C125 0.057(8) 0.045(8) 0.075(15) 0.010(10) 0.011(12) -0.011(7)
C126 0.041(7) 0.049(7) 0.072(14) 0.004(8) -0.005(11) -0.015(6)
C211 0.035(5) 0.042(6) 0.048(10) 0.008(6) 0.004(9) -0.009(5)
C212 0.046(7) 0.057(8) 0.058(13) 0.018(8) 0.009(11) -0.005(7)
C213 0.081(13) 0.075(12) 0.042(12) 0.012(9) 0.007(16) -0.005(11)
C214 0.070(10) 0.102(16) 0.022(9) -0.003(10) 0.038(13) -0.007(11)
C215 0.055(9) 0.076(11) 0.068(17) -0.013(11) 0.018(14) -0.006(9)
C216 0.050(8) 0.054(8) 0.057(14) 0.003(9) 0.018(13) 0.003(7)
C221 0.049(7) 0.029(5) 0.039(9) 0.010(6) 0.005(9) -0.007(5)
C222 0.042(6) 0.049(7) 0.062(12) 0.014(8) 0.018(10) 0.001(6)
C223 0.057(8) 0.052(8) 0.062(13) 0.019(9) 0.022(12) -0.012(7)
C224 0.066(9) 0.041(7) 0.068(14) 0.021(8) 0.017(13) -0.001(7)
C225 0.054(7) 0.049(8) 0.083(16) 0.033(10) 0.029(12) 0.003(7)
C226 0.049(7) 0.040(6) 0.073(13) 0.024(8) 0.013(11) -0.004(6)
C311 0.053(7) 0.035(6) 0.035(10) 0.013(6) 0.040(11) 0.005(6)
C312 0.054(7) 0.041(7) 0.078(15) 0.019(8) 0.012(12) -0.002(7)
C313 0.085(11) 0.037(7) 0.080(18) 0.029(10) 0.055(18) 0.004(8)
C314 0.098(15) 0.054(9) 0.054(14) 0.024(9) 0.046(17) 0.024(11)
C315 0.071(10) 0.059(9) 0.043(11) 0.014(9) 0.033(13) 0.016(9)
C316 0.059(9) 0.057(8) 0.045(11) 0.020(8) 0.010(12) 0.006(8)
C321 0.033(5) 0.033(6) 0.068(13) 0.010(7) -0.007(10) 0.001(5)
C322 0.074(9) 0.045(7) 0.051(11) 0.006(8) 0.026(12) 0.032(8)
C323 0.065(10) 0.053(9) 0.083(19) 0.027(11) 0.010(17) 0.012(9)
C324 0.043(7) 0.058(9) 0.116(26) -0.033(13) 0.014(16) 0.015(7)
C325 0.057(8) 0.063(9) 0.039(10) 0.003(8) 0.020(11) 0.004(8)
C326 0.055(7) 0.042(7) 0.031(9) 0.004(6) 0.022(11) 0.007(6)
C411 0.034(5) 0.032(6) 0.050(10) 0.012(6) 0.020(8) 0.002(5)
C412 0.112(16) 0.036(7) 0.059(13) 0.002(8) -0.007(16) 0.006(9)
C413 0.112(16) 0.045(8) 0.055(13) 0.013(9) 0.024(17) 0.014(10)
C414 0.095(13) 0.036(7) 0.089(18) 0.009(10) 0.008(17) 0.019(9)
C415 0.061(8) 0.040(7) 0.050(11) 0.000(7) 0.029(12) 0.006(7)
C416 0.069(9) 0.039(7) 0.050(11) -0.001(7) 0.008(12) -0.005(7)
C421 0.034(5) 0.039(6) 0.039(9) 0.006(6) 0.019(8) -0.012(5)
C422 0.037(6) 0.039(7) 0.051(12) -0.012(7) 0.029(10) -0.011(5)
C423 0.043(7) 0.052(8) 0.072(16) -0.002(9) 0.013(12) -0.014(7)
C424 0.033(6) 0.068(9) 0.070(14) -0.016(9) 0.010(10) 0.000(7)
C425 0.043(7) 0.057(8) 0.071(14) 0.005(8) -0.007(11) 0.013(7)
C426 0.033(6) 0.045(7) 0.062(12) 0.004(7) 0.003(10) 0.005(5)

loop_
_atom_site_label
_atom_site_type_symbol
_atom_site_fract_x
_atom_site_fract_y
_atom_site_fract_z
_atom_site_U_iso_or_equiv
_atom_site_thermal_displace_type
_atom_site_occupancy
_atom_site_calc_flag
_atom_site_refinement_flags
_atom_site_disorder_group
Re1 Re 0.33521(3) 0.67628(3) 0.70340(3) 0.0277(3) Uani 1 d . .
Re2 Re 0.42294(3) 0.70859(3) 0.82649(3) 0.0266(3) Uani 1 d . .
Cl1 Cl 0.2377(4) 0.6162(3) 0.5715(2) 0.055(2) Uani 1 d . .
Cl2 Cl 0.5670(2) 0.5954(2) 0.8528(2) 0.0383(12) Uani 1 d . .
Cl3 Cl 0.4962(3) 0.7860(2) 0.9561(2) 0.0395(12) Uani 1 d . .
Cl4 Cl 0.8301(5) 1.1107(4) 0.7271(5) 0.083(3) Uani 1 d . .
P1 P 0.1522(3) 0.6243(2) 0.7077(2) 0.0332(12) Uani 1 d . .
P2 P 0.2920(3) 0.6156(2) 0.8637(2) 0.0313(13) Uani 1 d . .
P3 P 0.5012(3) 0.7089(2) 0.6669(2) 0.0309(11) Uani 1 d . .
P4 P 0.5712(2) 0.8127(2) 0.8202(2) 0.0302(12) Uani 1 d . .
N10 N 0.2429(14) 0.8682(9) 0.6402(8) 0.057(6) Uani 1 d . .
N20 N 0.3952(12) 0.4610(8) 0.7052(8) 0.046(5) Uani 1 d . .
N30 N 0.2700(9) 0.8793(8) 0.8393(7) 0.039(4) Uani 1 d . .
C10 C 0.2786(11) 0.8037(10) 0.6677(9) 0.040(5) Uani 1 d . .
C11 C 0.1983(16) 0.9327(15) 0.5861(12) 0.062(8) Uani 1 d . .
C12 C 0.2931(28) 0.9827(18) 0.5766(22) 0.103(15) Uani 1 d . .
H12A H 0.3337(28) 0.9391(18) 0.5550(22) 0.080 Uiso 1 d R .
H12B H 0.2662(28) 1.0303(18) 0.5466(22) 0.080 Uiso 1 d R .
H12C H 0.3411(28) 1.0109(18) 0.6221(22) 0.080 Uiso 1 d R .
C13 C 0.1319(32) 1.0037(21) 0.6211(20) 0.097(13) Uani 1 d . .
H13A H 0.0700(32) 0.9713(21) 0.6273(20) 0.080 Uiso 1 d R .
H13B H 0.1799(32) 1.0319(21) 0.6665(20) 0.080 Uiso 1 d R .
H13C H 0.1050(32) 1.0513(21) 0.5911(20) 0.080 Uiso 1 d R .
C14 C 0.1208(30) 0.8749(21) 0.5242(14) 0.093(13) Uani 1 d . .
H14A H 0.1629(30) 0.8319(21) 0.5033(14) 0.080 Uiso 1 d R .
H14B H 0.0687(30) 0.8407(21) 0.5387(14) 0.080 Uiso 1 d R .
H14C H 0.0814(30) 0.9142(21) 0.4899(14) 0.080 Uiso 1 d R .
C20 C 0.3776(10) 0.5393(8) 0.7076(8) 0.031(5) Uani 1 d . .
C21 C 0.4212(21) 0.3623(11) 0.6924(13) 0.059(10) Uani 1 d . .
C22 C 0.4299(36) 0.3444(14) 0.6167(17) 0.071(14) Uani 1 d . .
H22A H 0.3584(36) 0.3492(14) 0.5821(17) 0.080 Uiso 1 d R .
H22B H 0.4811(36) 0.3905(14) 0.6124(17) 0.080 Uiso 1 d R .
H22C H 0.4567(36) 0.2831(14) 0.6088(17) 0.080 Uiso 1 d R .
C23 C 0.3372(19) 0.3043(13) 0.7059(16) 0.066(9) Uani 1 d . .
H23A H 0.3375(19) 0.3202(13) 0.7540(16) 0.080 Uiso 1 d R .
H23B H 0.2651(19) 0.3146(13) 0.6738(16) 0.080 Uiso 1 d R .
H23C H 0.3538(19) 0.2397(13) 0.6983(16) 0.080 Uiso 1 d R .
C24 C 0.5356(18) 0.3535(14) 0.7491(17) 0.076(10) Uani 1 d . .
H24A H 0.5298(18) 0.3637(14) 0.7961(17) 0.080 Uiso 1 d R .
H24B H 0.5622(18) 0.2922(14) 0.7409(17) 0.080 Uiso 1 d R .
H24C H 0.5866(18) 0.3996(14) 0.7444(17) 0.080 Uiso 1 d R .
C30 C 0.3221(11) 0.8181(9) 0.8314(8) 0.033(5) Uani 1 d . .
C31 C 0.2191(13) 0.9619(11) 0.8649(11) 0.042(6) Uani 1 d . .
C32 C 0.1065(15) 0.9344(12) 0.8690(15) 0.055(8) Uani 1 d . .
H32A H 0.0576(15) 0.9108(12) 0.8225(15) 0.080 Uiso 1 d R .
H32B H 0.1155(15) 0.8868(12) 0.8997(15) 0.080 Uiso 1 d R .
H32C H 0.0752(15) 0.9881(12) 0.8880(15) 0.080 Uiso 1 d R .
C33 C 0.2115(20) 1.0333(13) 0.8133(16) 0.069(9) Uani 1 d . .
H33A H 0.2845(20) 1.0486(13) 0.8119(16) 0.080 Uiso 1 d R .
H33B H 0.1653(20) 1.0074(13) 0.7666(16) 0.080 Uiso 1 d R .
H33C H 0.1796(20) 1.0888(13) 0.8289(16) 0.080 Uiso 1 d R .
C34 C 0.2924(18) 0.9987(14) 0.9399(11) 0.054(8) Uani 1 d . .
H34A H 0.3646(18) 1.0170(14) 0.9387(11) 0.080 Uiso 1 d R .
H34B H 0.2595(18) 1.0517(14) 0.9583(11) 0.080 Uiso 1 d R .
H34C H 0.2998(18) 0.9505(14) 0.9700(11) 0.080 Uiso 1 d R .
C1B C 0.1538(11) 0.6356(8) 0.8029(10) 0.037(6) Uani 1 d . .
C2B C 0.0696(12) 0.6648(11) 0.8221(12) 0.048(6) Uani 1 d . .
H2BA H 0.0862(12) 0.6655(11) 0.8725(12) 0.080 Uiso 1 d R .
H2BB H 0.0537(12) 0.7269(11) 0.8101(12) 0.080 Uiso 1 d R .
C3B C 0.6122(13) 0.7707(9) 0.7425(11) 0.038(6) Uani 1 d . .
C4B C 0.7183(14) 0.7655(12) 0.7404(13) 0.059(9) Uani 1 d . .
H4BA H 0.7683(14) 0.8001(12) 0.7827(13) 0.080 Uiso 1 d R .
H4BB H 0.7382(14) 0.7012(12) 0.7374(13) 0.080 Uiso 1 d R .
C111 C 0.0321(11) 0.6927(11) 0.6658(10) 0.046(6) Uani 1 d . .
C112 C 0.0300(15) 0.7842(13) 0.6891(13) 0.052(7) Uani 1 d . .
H11A H 0.0907(15) 0.8111(13) 0.7293(13) 0.080 Uiso 1 d R .
C113 C -0.0538(20) 0.8429(16) 0.6585(15) 0.058(8) Uani 1 d . .
H11B H -0.0544(20) 0.9081(16) 0.6756(15) 0.080 Uiso 1 d R .
C114 C -0.1430(19) 0.7953(30) 0.5987(22) 0.104(15) Uani 1 d . .
H11C H -0.2055(19) 0.8294(30) 0.5745(22) 0.080 Uiso 1 d R .
C115 C -0.1411(16) 0.7062(22) 0.5757(15) 0.084(10) Uani 1 d . .
H11D H -0.2018(16) 0.6768(22) 0.5366(15) 0.080 Uiso 1 d R .
C116 C -0.0508(17) 0.6542(15) 0.6061(13) 0.064(8) Uani 1 d . .
H11E H -0.0474(17) 0.5906(15) 0.5861(13) 0.080 Uiso 1 d R .
C121 C 0.0946(12) 0.5009(10) 0.6750(9) 0.050(7) Uani 1 d . .
C122 C 0.1161(17) 0.4495(16) 0.6219(15) 0.071(9) Uani 1 d . .
H12D H 0.1657(17) 0.4741(16) 0.6001(15) 0.080 Uiso 1 d R .
C123 C 0.0652(27) 0.3588(20) 0.5970(18) 0.084(13) Uani 1 d . .
H12E H 0.0824(27) 0.3203(20) 0.5594(18) 0.080 Uiso 1 d R .
C124 C -0.0090(18) 0.3260(14) 0.6275(16) 0.075(11) Uani 1 d . .
H12F H -0.0444(18) 0.2649(14) 0.6102(16) 0.080 Uiso 1 d R .
C125 C -0.0323(15) 0.3783(12) 0.6808(13) 0.061(8) Uani 1 d . .
H12G H -0.0813(15) 0.3541(12) 0.7032(13) 0.080 Uiso 1 d R .
C126 C 0.0161(13) 0.4691(11) 0.7029(12) 0.060(8) Uani 1 d . .
H12H H -0.0049(13) 0.5097(11) 0.7380(12) 0.080 Uiso 1 d R .
C211 C 0.2781(11) 0.6507(9) 0.9521(9) 0.043(6) Uani 1 d . .
C212 C 0.2903(14) 0.5889(12) 1.0019(12) 0.054(7) Uani 1 d . .
H21A H 0.3051(14) 0.5246(12) 0.9905(12) 0.080 Uiso 1 d R .
C213 C 0.2793(22) 0.6186(15) 1.0674(12) 0.069(10) Uani 1 d . .
H21B H 0.2906(22) 0.5755(15) 1.1017(12) 0.080 Uiso 1 d R .
C214 C 0.2543(19) 0.7067(18) 1.0847(10) 0.060(8) Uani 1 d . .
H21C H 0.2444(19) 0.7257(18) 1.1300(10) 0.080 Uiso 1 d R .
C215 C 0.2426(17) 0.7714(15) 1.0364(15) 0.069(9) Uani 1 d . .
H21D H 0.2272(17) 0.8353(15) 1.0485(15) 0.080 Uiso 1 d R .
C216 C 0.2539(14) 0.7434(12) 0.9718(12) 0.054(8) Uani 1 d . .
H21E H 0.2442(14) 0.7876(12) 0.9385(12) 0.080 Uiso 1 d R .
C221 C 0.2993(13) 0.4885(9) 0.8645(9) 0.041(6) Uani 1 d . .
C222 C 0.2036(13) 0.4325(11) 0.8494(11) 0.050(6) Uani 1 d . .
H22D H 0.1323(13) 0.4576(11) 0.8288(11) 0.080 Uiso 1 d R .
C223 C 0.2094(16) 0.3399(13) 0.8624(13) 0.055(7) Uani 1 d . .
H22E H 0.1427(16) 0.3013(13) 0.8510(13) 0.080 Uiso 1 d R .
C224 C 0.3119(18) 0.3039(11) 0.8927(13) 0.058(8) Uani 1 d . .
H22F H 0.3166(18) 0.2401(11) 0.9020(13) 0.080 Uiso 1 d R .
C225 C 0.4073(15) 0.3590(12) 0.9098(14) 0.058(8) Uani 1 d . .
H22G H 0.4780(15) 0.3332(12) 0.9308(14) 0.080 Uiso 1 d R .
C226 C 0.4016(14) 0.4522(11) 0.8955(12) 0.054(7) Uani 1 d . .
H22H H 0.4687(14) 0.4905(11) 0.9082(12) 0.080 Uiso 1 d R .
C311 C 0.4916(14) 0.7817(10) 0.5943(10) 0.034(6) Uani 1 d . .
C312 C 0.5676(15) 0.8496(11) 0.6003(13) 0.059(8) Uani 1 d . .
H31A H 0.6254(15) 0.8666(11) 0.6448(13) 0.080 Uiso 1 d R .
C313 C 0.5648(21) 0.8944(12) 0.5429(17) 0.059(9) Uani 1 d . .
H31B H 0.6202(21) 0.9421(12) 0.5471(17) 0.080 Uiso 1 d R .
C314 C 0.4810(24) 0.8700(15) 0.4784(13) 0.062(10) Uani 1 d . .
H31C H 0.4771(24) 0.9012(15) 0.4380(13) 0.080 Uiso 1 d R .
C315 C 0.4031(19) 0.8028(13) 0.4735(12) 0.053(7) Uani 1 d . .
H31D H 0.3454(19) 0.7861(13) 0.4290(12) 0.080 Uiso 1 d R .
C316 C 0.4062(17) 0.7584(12) 0.5298(12) 0.054(7) Uani 1 d . .
H31E H 0.3502(17) 0.7112(12) 0.5255(12) 0.080 Uiso 1 d R .
C321 C 0.5756(12) 0.6114(9) 0.6397(11) 0.050(7) Uani 1 d . .
C322 C 0.6389(18) 0.5530(12) 0.6891(12) 0.055(7) Uani 1 d . .
H32D H 0.6353(18) 0.5608(12) 0.7367(12) 0.080 Uiso 1 d R .
C323 C 0.7057(20) 0.4877(13) 0.6707(16) 0.069(11) Uani 1 d . .
H32E H 0.7519(20) 0.4533(13) 0.7063(16) 0.080 Uiso 1 d R .
C324 C 0.7081(16) 0.4691(14) 0.6026(20) 0.079(12) Uani 1 d . .
H32F H 0.7532(16) 0.4207(14) 0.5903(20) 0.080 Uiso 1 d R .
C325 C 0.6445(15) 0.5203(13) 0.5528(10) 0.052(7) Uani 1 d . .
H32G H 0.6462(15) 0.5082(13) 0.5049(10) 0.080 Uiso 1 d R .
C326 C 0.5790(15) 0.5909(10) 0.5705(10) 0.041(6) Uani 1 d . .
H32H H 0.5334(15) 0.6246(10) 0.5341(10) 0.080 Uiso 1 d R .
C411 C 0.5349(10) 0.9347(9) 0.8133(10) 0.037(5) Uani 1 d . .
C412 C 0.5238(23) 0.9757(11) 0.7511(13) 0.078(11) Uani 1 d . .
H41A H 0.5264(23) 0.9395(11) 0.7080(13) 0.080 Uiso 1 d R .
C413 C 0.5049(25) 1.0720(13) 0.7548(13) 0.071(11) Uani 1 d . .
H41B H 0.4933(25) 1.1019(13) 0.7129(13) 0.080 Uiso 1 d R .
C414 C 0.5062(22) 1.1236(11) 0.8158(16) 0.078(11) Uani 1 d . .
H41C H 0.5002(22) 1.1901(11) 0.8173(16) 0.080 Uiso 1 d R .
C415 C 0.5155(15) 1.0827(11) 0.8748(11) 0.048(7) Uani 1 d . .
H41D H 0.5097(15) 1.1194(11) 0.9168(11) 0.080 Uiso 1 d R .
C416 C 0.5316(16) 0.9887(11) 0.8742(11) 0.056(8) Uani 1 d . .
H41E H 0.5419(16) 0.9605(11) 0.9168(11) 0.080 Uiso 1 d R .
C421 C 0.7069(11) 0.8306(9) 0.8918(9) 0.036(5) Uani 1 d . .
C422 C 0.7760(13) 0.9074(10) 0.8915(11) 0.040(6) Uani 1 d . .
H42A H 0.7496(13) 0.9510(10) 0.8579(11) 0.080 Uiso 1 d R .
C423 C 0.8803(15) 0.9197(11) 0.9405(13) 0.058(8) Uani 1 d . .
H42B H 0.9268(15) 0.9722(11) 0.9404(13) 0.080 Uiso 1 d R .
C424 C 0.9209(12) 0.8579(14) 0.9887(13) 0.061(7) Uani 1 d . .
H42C H 0.9952(12) 0.8662(14) 1.0215(13) 0.080 Uiso 1 d R .
C425 C 0.8518(14) 0.7837(11) 0.9891(12) 0.063(8) Uani 1 d . .
H42D H 0.8772(14) 0.7422(11) 1.0244(12) 0.080 Uiso 1 d R .
C426 C 0.7466(12) 0.7693(10) 0.9396(11) 0.050(7) Uani 1 d . .
H42E H 0.7014(12) 0.7156(10) 0.9391(11) 0.080 Uiso 1 d R .

loop_
_atom_type_symbol
_atom_type_description
_atom_type_scat_dispersion_real
_atom_type_scat_dispersion_imag
_atom_type_scat_source
C C 0.0033 0.0016 'International Tables Vol C Tables 4.2.6.8 and 6.1.1.4'
H H 0.0000 0.0000 'International Tables Vol C Tables 4.2.6.8 and 6.1.1.4'
N N 0.0061 0.0033 'International Tables Vol C Tables 4.2.6.8 and 6.1.1.4'
F F 0.0171 0.0103 'International Tables Vol C Tables 4.2.6.8 and 6.1.1.4'
P P 0.1023 0.0942 'International Tables Vol C Tables 4.2.6.8 and 6.1.1.4'
Cl Cl 0.1484 0.1585 'International Tables Vol C Tables 4.2.6.8 and 6.1.1.4'
Re Re -1.0185 7.2310 'International Tables Vol C Tables 4.2.6.8 and 6.1.1.4'

loop_
_geom_angle_atom_site_label_1
_geom_angle_atom_site_label_2
_geom_angle_atom_site_label_3
_geom_angle
_geom_angle_site_symmetry_1
_geom_angle_site_symmetry_3
_geom_angle_publ_flag
C20 Re1 C10 163.6(7) . . ?
C20 Re1 Re2 89.5(4) . . ?
C10 Re1 Re2 106.7(4) . . ?
C20 Re1 P1 86.5(4) . . ?
C10 Re1 P1 94.0(5) . . ?
Re2 Re1 P1 97.13(9) . . ?
C20 Re1 P3 89.7(5) . . ?
C10 Re1 P3 85.8(5) . . ?
Re2 Re1 P3 97.05(8) . . ?
P1 Re1 P3 165.26(12) . . ?
C20 Re1 Cl1 82.8(4) . . ?
C10 Re1 Cl1 81.2(4) . . ?
Re2 Re1 Cl1 171.74(10) . . ?
P1 Re1 Cl1 79.5(2) . . ?
P3 Re1 Cl1 85.86(15) . . ?
C30 Re2 Re1 90.3(4) . . ?
C30 Re2 Cl2 165.0(3) . . ?
Re1 Re2 Cl2 104.58(9) . . ?
C30 Re2 P4 91.7(4) . . ?
Re1 Re2 P4 96.09(9) . . ?
Cl2 Re2 P4 84.65(11) . . ?
C30 Re2 P2 86.6(5) . . ?
Re1 Re2 P2 97.51(8) . . ?
Cl2 Re2 P2 93.48(12) . . ?
P4 Re2 P2 166.30(12) . . ?
C30 Re2 Cl3 75.4(4) . . ?
Re1 Re2 Cl3 164.83(7) . . ?
Cl2 Re2 Cl3 89.62(11) . . ?
P4 Re2 Cl3 79.68(13) . . ?
P2 Re2 Cl3 86.74(13) . . ?
C111 P1 C121 101.8(6) . . ?
C111 P1 C1B 102.6(8) . . ?
C121 P1 C1B 101.0(8) . . ?
C111 P1 Re1 117.0(6) . . ?
C121 P1 Re1 122.1(7) . . ?
C1B P1 Re1 109.7(4) . . ?
C221 P2 C1B 106.3(5) . . ?
C221 P2 C211 99.7(8) . . ?
C1B P2 C211 103.2(8) . . ?
C221 P2 Re2 122.9(7) . . ?
C1B P2 Re2 104.7(6) . . ?
C211 P2 Re2 118.1(4) . . ?
C321 P3 C3B 100.9(7) . . ?
C321 P3 C311 99.8(10) . . ?
C3B P3 C311 102.9(8) . . ?
C321 P3 Re1 119.1(6) . . ?
C3B P3 Re1 110.2(8) . . ?
C311 P3 Re1 121.1(6) . . ?
C3B P4 C411 106.8(8) . . ?
C3B P4 C421 102.3(8) . . ?
C411 P4 C421 99.6(6) . . ?
C3B P4 Re2 109.4(5) . . ?
C411 P4 Re2 115.2(5) . . ?
C421 P4 Re2 121.9(6) . . ?
C10 N10 C11 163.1(22) . . ?
C20 N20 C21 171.6(23) . . ?
C30 N30 C31 167.8(12) . . ?
N10 C10 Re1 172.0(14) . . ?
C14 C11 C12 118.7(31) . . ?
C14 C11 N10 105.8(19) . . ?
C12 C11 N10 108.3(15) . . ?
C14 C11 C13 109.7(25) . . ?
C12 C11 C13 109.3(25) . . ?
N10 C11 C13 104.0(21) . . ?
N20 C20 Re1 174.9(10) . . ?
C23 C21 N20 108.3(24) . . ?
C23 C21 C22 115.6(20) . . ?
N20 C21 C22 107.5(17) . . ?
C23 C21 C24 109.4(21) . . ?
N20 C21 C24 104.4(14) . . ?
C22 C21 C24 111.0(33) . . ?
N30 C30 Re2 175.1(12) . . ?
N30 C31 C32 109.9(13) . . ?
N30 C31 C34 108.2(11) . . ?
C32 C31 C34 107.5(22) . . ?
N30 C31 C33 107.0(20) . . ?
C32 C31 C33 112.3(15) . . ?
C34 C31 C33 111.9(18) . . ?
C2B C1B P2 125.3(17) . . ?
C2B C1B P1 122.5(11) . . ?
P2 C1B P1 111.8(11) . . ?
C4B C3B P4 126.0(14) . . ?
C4B C3B P3 117.5(18) . . ?
P4 C3B P3 115.3(11) . . ?
C112 C111 C116 118.7(14) . . ?
C112 C111 P1 120.3(11) . . ?
C116 C111 P1 120.7(15) . . ?
C111 C112 C113 124.6(19) . . ?
C112 C113 C114 113.4(25) . . ?
C115 C114 C113 122.1(15) . . ?
C114 C115 C116 120.8(22) . . ?
C111 C116 C115 119.9(25) . . ?
C122 C121 C126 120.0(16) . . ?
C122 C121 P1 122.5(19) . . ?
C126 C121 P1 117.0(15) . . ?
C121 C122 C123 119.9(32) . . ?
C124 C123 C122 119.5(35) . . ?
C125 C124 C123 120.9(19) . . ?
C124 C125 C126 118.6(26) . . ?
C121 C126 C125 120.8(24) . . ?
C212 C211 C216 117.1(21) . . ?
C212 C211 P2 122.7(14) . . ?
C216 C211 P2 120.2(15) . . ?
C213 C212 C211 120.5(17) . . ?
C214 C213 C212 121.5(21) . . ?
C213 C214 C215 119.7(25) . . ?
C216 C215 C214 119.5(20) . . ?
C215 C216 C211 121.6(21) . . ?
C226 C221 C222 119.1(14) . . ?
C226 C221 P2 118.5(10) . . ?
C222 C221 P2 120.9(12) . . ?
C221 C222 C223 121.0(14) . . ?
C224 C223 C222 119.4(17) . . ?
C225 C224 C223 120.4(16) . . ?
C224 C225 C226 120.1(15) . . ?
C221 C226 C225 119.9(16) . . ?
C312 C311 C316 119.7(20) . . ?
C312 C311 P3 122.4(13) . . ?
C316 C311 P3 117.7(15) . . ?
C311 C312 C313 120.6(18) . . ?
C312 C313 C314 119.6(22) . . ?
C315 C314 C313 119.2(24) . . ?
C316 C315 C314 121.2(17) . . ?
C315 C316 C311 119.6(21) . . ?
C326 C321 C322 115.4(20) . . ?
C326 C321 P3 122.7(10) . . ?
C322 C321 P3 121.9(20) . . ?
C323 C322 C321 121.6(26) . . ?
C322 C323 C324 121.7(16) . . ?
C325 C324 C323 118.4(23) . . ?
C324 C325 C326 121.5(24) . . ?
C321 C326 C325 121.1(13) . . ?
C416 C411 C412 120.4(13) . . ?
C416 C411 P4 117.0(13) . . ?
C412 C411 P4 122.1(15) . . ?
C413 C412 C411 116.4(25) . . ?
C414 C413 C412 121.7(23) . . ?
C413 C414 C415 120.8(15) . . ?
C414 C415 C416 120.1(22) . . ?
C415 C416 C411 120.3(20) . . ?
C426 C421 C422 119.2(12) . . ?
C426 C421 P4 123.4(10) . . ?
C422 C421 P4 117.1(12) . . ?
C423 C422 C421 119.2(18) . . ?
C422 C423 C424 121.9(18) . . ?
C423 C424 C425 118.3(12) . . ?
C426 C425 C424 120.7(19) . . ?
C421 C426 C425 120.6(17) . . ?

loop_
_geom_bond_atom_site_label_1
_geom_bond_atom_site_label_2
_geom_bond_distance
_geom_bond_site_symmetry_2
_geom_bond_publ_flag
Re1 C20 2.054(12) . ?
Re1 C10 2.099(14) . ?
Re1 Re2 2.3451(10) . ?
Re1 P1 2.468(4) . ?
Re1 P3 2.498(4) . ?
Re1 Cl1 2.571(4) . ?
Re2 C30 2.05(2) . ?
Re2 Cl2 2.427(3) . ?
Re2 P4 2.448(4) . ?
Re2 P2 2.477(4) . ?
Re2 Cl3 2.566(3) . ?
P1 C111 1.844(11) . ?
P1 C121 1.880(13) . ?
P1 C1B 1.88(2) . ?
P2 C221 1.837(12) . ?
P2 C1B 1.838(10) . ?
P2 C211 1.84(2) . ?
P3 C321 1.82(2) . ?
P3 C3B 1.838(13) . ?
P3 C311 1.87(2) . ?
P4 C3B 1.82(3) . ?
P4 C411 1.831(12) . ?
P4 C421 1.851(11) . ?
N10 C10 1.16(2) . ?
N10 C11 1.49(2) . ?
N20 C20 1.15(2) . ?
N20 C21 1.47(2) . ?
N30 C30 1.13(2) . ?
N30 C31 1.47(2) . ?
C11 C14 1.47(4) . ?
C11 C12 1.47(5) . ?
C11 C13 1.56(5) . ?
C21 C23 1.46(4) . ?
C21 C22 1.54(6) . ?
C21 C24 1.55(2) . ?
C31 C32 1.51(3) . ?
C31 C34 1.52(2) . ?
C31 C33 1.53(3) . ?
C1B C2B 1.30(4) . ?
C3B C4B 1.36(4) . ?
C111 C112 1.35(3) . ?
C111 C116 1.37(3) . ?
C112 C113 1.39(3) . ?
C113 C114 1.46(6) . ?
C114 C115 1.31(6) . ?
C115 C116 1.39(3) . ?
C121 C122 1.32(4) . ?
C121 C126 1.39(4) . ?
C122 C123 1.42(3) . ?
C123 C124 1.38(6) . ?
C124 C125 1.34(5) . ?
C125 C126 1.40(2) . ?
C211 C212 1.39(3) . ?
C211 C216 1.41(3) . ?
C212 C213 1.38(5) . ?
C213 C214 1.34(4) . ?
C214 C215 1.40(4) . ?
C215 C216 1.36(5) . ?
C221 C226 1.38(2) . ?
C221 C222 1.39(3) . ?
C222 C223 1.39(3) . ?
C223 C224 1.38(3) . ?
C224 C225 1.37(3) . ?
C225 C226 1.41(3) . ?
C311 C312 1.34(3) . ?
C311 C316 1.40(3) . ?
C312 C313 1.38(4) . ?
C313 C314 1.39(4) . ?
C314 C315 1.36(4) . ?
C315 C316 1.35(4) . ?
C321 C326 1.39(4) . ?
C321 C322 1.43(2) . ?
C322 C323 1.36(4) . ?
C323 C324 1.37(6) . ?
C324 C325 1.36(4) . ?
C325 C326 1.40(3) . ?
C411 C416 1.37(3) . ?
C411 C412 1.41(4) . ?
C412 C413 1.41(3) . ?
C413 C414 1.34(4) . ?
C414 C415 1.36(5) . ?
C415 C416 1.37(3) . ?
C421 C426 1.36(3) . ?
C421 C422 1.41(2) . ?
C422 C423 1.37(2) . ?
C423 C424 1.37(4) . ?
C424 C425 1.39(3) . ?
C425 C426 1.38(2) . ?
